data_4340528
loop_
_publ_author_name
'Charalampou, D. C.'
'Kourkoumelis, N.'
'Karanestora, S.'
'Hadjiarapoglou, L. P.'
'Dokorou, V.'
'Skoulika, S.'
'Owczarzak, A.'
'Kubicki, M.'
'Hadjikakou, S. K.'

_publ_section_title
;
 Mono- and binuclear copper(i) complexes of thionucleotide analogues and
 their catalytic activity on the synthesis of dihydrofurans.
;
_journal_issue 16
_journal_name_full 'Inorganic chemistry'
_journal_page_first 8322
_journal_page_last 8333
_journal_paper_doi 10.1021/ic500727z
_journal_volume 53
_journal_year 2014
_chemical_formula_moiety '2(C41 H36 Cu I N2 O P2 S), C2 N'
_chemical_formula_sum 'C84 H72 Cu2 I2 N5 O2 P4 S2'
_chemical_formula_weight 1752.39
_chemical_name_systematic
; 
 ? 
;
_space_group_IT_number 15
_symmetry_cell_setting monoclinic
_symmetry_space_group_name_Hall '-C 2yc'
_symmetry_space_group_name_H-M 'C 1 2/c 1'
_atom_sites_solution_hydrogens geom
_atom_sites_solution_primary direct
_atom_sites_solution_secondary difmap
_audit_creation_method SHELXL-97
_cell_angle_alpha 90.00
_cell_angle_beta 95.273(4)
_cell_angle_gamma 90.00
_cell_formula_units_Z 4
_cell_length_a 24.7689(13)
_cell_length_b 10.8836(7)
_cell_length_c 29.4008(17)
_cell_measurement_reflns_used 12136
_cell_measurement_temperature 180(2)
_cell_measurement_theta_max 27.33
_cell_measurement_theta_min 1.39
_cell_volume 7892.2(8)
_computing_cell_refinement 'STOE X-AREA'
_computing_data_collection 'STOE X-AREA'
_computing_data_reduction 'STOE X-RED'
_computing_structure_refinement 'SHELXL-97 (Sheldrick, 1997)'
_computing_structure_solution 'SHELXS-97 (Sheldrick, 1990)'
_diffrn_ambient_temperature 180(2)
_diffrn_detector 'image plate ( 34 cm diameter )'
_diffrn_detector_type STOE
_diffrn_measured_fraction_theta_full 0.969
_diffrn_measured_fraction_theta_max 0.969
_diffrn_measurement_device '2-circle goniometer'
_diffrn_measurement_device_type 'STOE IPDS 2'
_diffrn_measurement_method 'image plate ( 34 cm diameter )'
_diffrn_radiation_monochromator graphite
_diffrn_radiation_source 'fine-focus sealed tube'
_diffrn_radiation_type MoK\a
_diffrn_radiation_wavelength 0.71073
_diffrn_reflns_av_R_equivalents 0.0222
_diffrn_reflns_av_sigmaI/netI 0.0266
_diffrn_reflns_limit_h_max 31
_diffrn_reflns_limit_h_min -28
_diffrn_reflns_limit_k_max 13
_diffrn_reflns_limit_k_min -13
_diffrn_reflns_limit_l_max 37
_diffrn_reflns_limit_l_min -34
_diffrn_reflns_number 17130
_diffrn_reflns_theta_full 26.72
_diffrn_reflns_theta_max 26.72
_diffrn_reflns_theta_min 2.05
_exptl_absorpt_coefficient_mu 1.505
_exptl_absorpt_correction_T_max 0.7732
_exptl_absorpt_correction_T_min 0.5702
_exptl_absorpt_correction_type multi-scan
_exptl_absorpt_process_details 'XPREP in SHELXTL 6.14 (BrukerAXS Inc., 2003)'
_exptl_crystal_colour colourless
_exptl_crystal_density_diffrn 1.475
_exptl_crystal_density_method 'not measured'
_exptl_crystal_description block
_exptl_crystal_F_000 3532
_exptl_crystal_size_max 0.42
_exptl_crystal_size_mid 0.30
_exptl_crystal_size_min 0.18
_refine_diff_density_max 0.569
_refine_diff_density_min -0.531
_refine_diff_density_rms 0.057
_refine_ls_extinction_method none
_refine_ls_goodness_of_fit_ref 1.044
_refine_ls_hydrogen_treatment mixed
_refine_ls_matrix_type full
_refine_ls_number_parameters 458
_refine_ls_number_reflns 7927
_refine_ls_number_restraints 4
_refine_ls_restrained_S_all 1.052
_refine_ls_R_factor_all 0.0398
_refine_ls_R_factor_gt 0.0287
_refine_ls_shift/su_max 0.001
_refine_ls_shift/su_mean 0.000
_refine_ls_structure_factor_coef Fsqd
_refine_ls_weighting_details 'calc w=1/[\s^2^(Fo^2^)+(0.0412P)^2^+0.0000P] where P=(Fo^2^+2Fc^2^)/3'
_refine_ls_weighting_scheme calc
_refine_ls_wR_factor_gt 0.0701
_refine_ls_wR_factor_ref 0.0725
_reflns_number_gt 6331
_reflns_number_total 8100
_reflns_threshold_expression >2sigma(I)
_cod_data_source_file ic500727z_si_007.cif
_cod_data_source_block dc15
_cod_depositor_comments 'Adding full bibliography for 4340525--4340530.cif.'
_cod_original_sg_symbol_H-M C2/c
_cod_database_code 4340528

loop_
_symmetry_equiv_pos_as_xyz
'x, y, z'
'-x, y, -z+1/2'
'x+1/2, y+1/2, z'
'-x+1/2, y+1/2, -z+1/2'
'-x, -y, -z'
'x, -y, z-1/2'
'-x+1/2, -y+1/2, -z'
'x+1/2, -y+1/2, z-1/2'

loop_
_atom_site_label
_atom_site_type_symbol
_atom_site_fract_x
_atom_site_fract_y
_atom_site_fract_z
_atom_site_U_iso_or_equiv
_atom_site_adp_type
_atom_site_occupancy
_atom_site_symmetry_multiplicity
_atom_site_calc_flag
_atom_site_refinement_flags
O3 O -0.04785(8) 0.54876(16) 0.53390(7) 0.0503(5) Uani 1 1 d .
I1 I 0.099624(7) 0.147900(17) 0.705955(6) 0.04846(6) Uani 1 1 d .
Cu1 Cu 0.118640(12) 0.07676(3) 0.622455(10) 0.03744(8) Uani 1 1 d .
P2 P 0.21029(3) 0.08830(5) 0.61966(2) 0.03611(13) Uani 1 1 d .
P1 P 0.07523(3) -0.10527(6) 0.60760(2) 0.03702(13) Uani 1 1 d .
S1 S 0.08455(3) 0.21666(6) 0.56408(2) 0.04458(15) Uani 1 1 d .
N6 N 0.01121(9) 0.28870(19) 0.61930(8) 0.0415(5) Uani 1 1 d D
H1N H 0.0273(12) 0.243(3) 0.6393(9) 0.050 Uiso 1 1 d D
N2 N 0.01106(9) 0.39336(19) 0.55203(7) 0.0406(5) Uani 1 1 d D
H2N H 0.0221(12) 0.402(3) 0.5263(9) 0.049 Uiso 1 1 d D
C1 C 0.03319(10) 0.3033(2) 0.57937(9) 0.0387(5) Uani 1 1 d .
C2 C -0.03129(11) 0.4699(2) 0.56159(9) 0.0429(6) Uani 1 1 d .
C3 C -0.05177(11) 0.4488(2) 0.60522(10) 0.0468(6) Uani 1 1 d .
H3A H -0.0805 0.4982 0.6144 0.056 Uiso 1 1 calc R
C4 C -0.03071(11) 0.3602(2) 0.63294(9) 0.0450(6) Uani 1 1 d .
C5 C -0.04784(14) 0.3307(3) 0.67912(11) 0.0590(8) Uani 1 1 d .
H5A H -0.0775 0.3854 0.6858 0.089 Uiso 1 1 calc R
H5B H -0.0171 0.3421 0.7022 0.089 Uiso 1 1 calc R
H5C H -0.0602 0.2452 0.6796 0.089 Uiso 1 1 calc R
C6 C 0.09152(11) -0.2330(2) 0.64663(9) 0.0410(5) Uani 1 1 d .
C7 C 0.06082(14) -0.3404(3) 0.64476(12) 0.0640(8) Uani 1 1 d .
H7A H 0.0298 -0.3478 0.6235 0.077 Uiso 1 1 calc R
C8 C 0.07605(16) -0.4367(3) 0.67438(13) 0.0719(10) Uani 1 1 d .
H8A H 0.0552 -0.5100 0.6730 0.086 Uiso 1 1 calc R
C9 C 0.12036(13) -0.4278(3) 0.70533(10) 0.0550(7) Uani 1 1 d .
H9A H 0.1302 -0.4944 0.7253 0.066 Uiso 1 1 calc R
C10 C 0.15063(12) -0.3219(3) 0.70751(10) 0.0510(6) Uani 1 1 d .
H10A H 0.1816 -0.3150 0.7289 0.061 Uiso 1 1 calc R
C11 C 0.13578(11) -0.2247(2) 0.67817(9) 0.0441(6) Uani 1 1 d .
H11A H 0.1567 -0.1514 0.6800 0.053 Uiso 1 1 calc R
C12 C 0.00119(10) -0.1017(2) 0.60479(9) 0.0390(5) Uani 1 1 d .
C13 C -0.02190(11) -0.0360(2) 0.63907(9) 0.0441(6) Uani 1 1 d .
H13A H 0.0006 0.0080 0.6614 0.053 Uiso 1 1 calc R
C14 C -0.07804(12) -0.0351(3) 0.64045(10) 0.0510(6) Uani 1 1 d .
H14A H -0.0936 0.0081 0.6641 0.061 Uiso 1 1 calc R
C15 C -0.11095(12) -0.0963(3) 0.60781(10) 0.0523(7) Uani 1 1 d .
H15A H -0.1492 -0.0948 0.6088 0.063 Uiso 1 1 calc R
C16 C -0.08854(12) -0.1598(3) 0.57372(10) 0.0532(7) Uani 1 1 d .
H16A H -0.1114 -0.2015 0.5510 0.064 Uiso 1 1 calc R
C17 C -0.03250(11) -0.1633(2) 0.57236(9) 0.0470(6) Uani 1 1 d .
H17A H -0.0173 -0.2083 0.5489 0.056 Uiso 1 1 calc R
C18 C 0.08955(11) -0.1667(2) 0.55225(9) 0.0405(5) Uani 1 1 d .
C19 C 0.06863(11) -0.1067(2) 0.51268(9) 0.0438(6) Uani 1 1 d .
H19A H 0.0444 -0.0397 0.5149 0.053 Uiso 1 1 calc R
C20 C 0.08248(12) -0.1429(3) 0.47026(10) 0.0521(7) Uani 1 1 d .
H20A H 0.0671 -0.1028 0.4434 0.063 Uiso 1 1 calc R
C21 C 0.11881(15) -0.2379(3) 0.46715(11) 0.0613(8) Uani 1 1 d .
H21A H 0.1288 -0.2624 0.4381 0.074 Uiso 1 1 calc R
C22 C 0.14043(17) -0.2967(3) 0.50561(12) 0.0727(10) Uani 1 1 d .
H22A H 0.1656 -0.3617 0.5031 0.087 Uiso 1 1 calc R
C23 C 0.12596(14) -0.2625(3) 0.54836(11) 0.0599(8) Uani 1 1 d .
H23A H 0.1409 -0.3045 0.5749 0.072 Uiso 1 1 calc R
C24 C 0.23468(10) 0.0888(2) 0.56289(8) 0.0375(5) Uani 1 1 d .
C25 C 0.20172(11) 0.0404(3) 0.52710(9) 0.0476(6) Uani 1 1 d .
H25A H 0.1662 0.0137 0.5320 0.057 Uiso 1 1 calc R
C26 C 0.21977(13) 0.0301(3) 0.48386(9) 0.0544(7) Uani 1 1 d .
H26A H 0.1970 -0.0049 0.4595 0.065 Uiso 1 1 calc R
C27 C 0.27096(13) 0.0711(3) 0.47665(10) 0.0526(7) Uani 1 1 d .
H27A H 0.2833 0.0653 0.4471 0.063 Uiso 1 1 calc R
C28 C 0.30423(13) 0.1203(3) 0.51187(10) 0.0548(7) Uani 1 1 d .
H28A H 0.3395 0.1482 0.5067 0.066 Uiso 1 1 calc R
C29 C 0.28632(12) 0.1291(2) 0.55508(10) 0.0485(6) Uani 1 1 d .
H29A H 0.3095 0.1629 0.5795 0.058 Uiso 1 1 calc R
C30 C 0.24129(11) 0.2253(2) 0.64672(8) 0.0424(6) Uani 1 1 d .
C31 C 0.21204(13) 0.3343(2) 0.64118(10) 0.0523(7) Uani 1 1 d .
H31A H 0.1771 0.3342 0.6249 0.063 Uiso 1 1 calc R
C32 C 0.23381(17) 0.4433(3) 0.65937(13) 0.0678(10) Uani 1 1 d .
H32A H 0.2145 0.5182 0.6542 0.081 Uiso 1 1 calc R
C33 C 0.28297(18) 0.4430(3) 0.68466(12) 0.0729(11) Uani 1 1 d .
H33A H 0.2970 0.5172 0.6980 0.088 Uiso 1 1 calc R
C34 C 0.31218(15) 0.3359(3) 0.69090(11) 0.0670(9) Uani 1 1 d .
H34A H 0.3463 0.3363 0.7085 0.080 Uiso 1 1 calc R
C35 C 0.29173(12) 0.2272(3) 0.67146(9) 0.0514(7) Uani 1 1 d .
H35A H 0.3124 0.1538 0.6751 0.062 Uiso 1 1 calc R
C36 C 0.24948(10) -0.0371(2) 0.64753(8) 0.0379(5) Uani 1 1 d .
C37 C 0.27099(12) -0.1300(2) 0.62227(9) 0.0483(6) Uani 1 1 d .
H37A H 0.2666 -0.1273 0.5898 0.058 Uiso 1 1 calc R
C38 C 0.29891(15) -0.2267(3) 0.64435(11) 0.0597(8) Uani 1 1 d .
H38A H 0.3129 -0.2910 0.6270 0.072 Uiso 1 1 calc R
C39 C 0.30638(12) -0.2297(3) 0.69162(10) 0.0534(7) Uani 1 1 d .
H39A H 0.3271 -0.2938 0.7066 0.064 Uiso 1 1 calc R
C40 C 0.28400(12) -0.1405(2) 0.71671(9) 0.0485(6) Uani 1 1 d .
H40A H 0.2883 -0.1440 0.7491 0.058 Uiso 1 1 calc R
C41 C 0.25504(11) -0.0450(2) 0.69493(9) 0.0436(6) Uani 1 1 d .
H41A H 0.2388 0.0156 0.7125 0.052 Uiso 1 1 calc R
C43 C 1.0000 0.7975(8) 0.7500 0.125(3) Uiso 1 2 d SD
N3 N 0.9298(3) 0.6471(7) 0.6923(3) 0.128(3) Uiso 0.5 1 d D
C42 C 0.9585(4) 0.7201(9) 0.7191(3) 0.132(3) Uiso 0.5 1 d D

loop_
_atom_site_aniso_label
_atom_site_aniso_U_11
_atom_site_aniso_U_22
_atom_site_aniso_U_33
_atom_site_aniso_U_23
_atom_site_aniso_U_13
_atom_site_aniso_U_12
O1 0.0535(11) 0.0442(10) 0.0532(11) 0.0065(8) 0.0047(9) 0.0139(8)
I1 0.04771(10) 0.06017(11) 0.03695(9) -0.00694(7) 0.00091(7) -0.00138(8)
Cu1 0.03591(16) 0.03710(15) 0.03919(15) 0.00026(11) 0.00277(12) -0.00045(12)
P2 0.0360(3) 0.0353(3) 0.0370(3) 0.0022(2) 0.0029(3) -0.0016(2)
P1 0.0370(3) 0.0359(3) 0.0374(3) 0.0010(2) -0.0008(3) -0.0018(2)
S1 0.0479(4) 0.0444(3) 0.0420(3) 0.0067(3) 0.0067(3) 0.0104(3)
N1 0.0426(12) 0.0400(11) 0.0420(11) 0.0043(9) 0.0038(10) 0.0022(9)
N2 0.0440(12) 0.0386(10) 0.0393(11) 0.0041(9) 0.0044(9) 0.0053(9)
C1 0.0395(13) 0.0347(11) 0.0413(12) 0.0011(10) 0.0001(11) -0.0024(10)
C2 0.0424(14) 0.0380(12) 0.0479(14) -0.0017(11) 0.0014(12) 0.0015(11)
C3 0.0434(14) 0.0453(14) 0.0522(15) -0.0033(11) 0.0069(12) 0.0050(11)
C4 0.0416(14) 0.0444(13) 0.0494(14) -0.0036(11) 0.0071(12) -0.0020(11)
C5 0.0549(17) 0.0690(18) 0.0553(17) 0.0079(14) 0.0166(15) 0.0073(14)
C6 0.0431(14) 0.0395(12) 0.0404(12) 0.0025(10) 0.0035(11) -0.0017(10)
C7 0.0646(19) 0.0513(16) 0.0702(19) 0.0154(14) -0.0262(16) -0.0160(14)
C8 0.073(2) 0.0481(16) 0.089(2) 0.0245(16) -0.020(2) -0.0164(15)
C9 0.0588(18) 0.0492(15) 0.0563(16) 0.0145(13) 0.0019(15) 0.0028(13)
C10 0.0518(16) 0.0556(16) 0.0436(14) 0.0045(12) -0.0067(13) 0.0024(13)
C11 0.0436(14) 0.0430(13) 0.0443(13) 0.0024(11) -0.0029(12) -0.0029(11)
C12 0.0368(12) 0.0365(12) 0.0427(12) 0.0043(10) -0.0013(10) -0.0024(10)
C13 0.0426(14) 0.0500(14) 0.0395(13) 0.0013(11) 0.0022(11) -0.0074(11)
C14 0.0434(15) 0.0637(17) 0.0465(14) 0.0035(12) 0.0078(12) -0.0019(13)
C15 0.0399(14) 0.0681(17) 0.0490(15) 0.0073(13) 0.0041(12) -0.0092(13)
C16 0.0458(15) 0.0638(17) 0.0489(15) 0.0025(13) -0.0021(13) -0.0156(13)
C17 0.0445(14) 0.0498(14) 0.0461(14) -0.0035(11) 0.0017(12) -0.0084(12)
C18 0.0408(13) 0.0380(12) 0.0418(12) -0.0009(10) -0.0011(11) -0.0022(10)
C19 0.0423(14) 0.0435(13) 0.0450(13) 0.0010(11) 0.0002(12) -0.0033(11)
C20 0.0565(17) 0.0572(16) 0.0418(13) -0.0022(12) 0.0004(13) -0.0146(14)
C21 0.071(2) 0.0654(18) 0.0486(16) -0.0147(14) 0.0119(16) -0.0079(16)
C22 0.089(3) 0.0627(19) 0.068(2) -0.0120(16) 0.015(2) 0.0252(18)
C23 0.072(2) 0.0538(16) 0.0530(16) -0.0007(13) 0.0010(16) 0.0181(15)
C24 0.0401(13) 0.0335(11) 0.0386(12) 0.0049(9) 0.0027(10) 0.0014(10)
C25 0.0423(14) 0.0573(15) 0.0428(14) 0.0041(12) 0.0015(12) -0.0010(12)
C26 0.0564(17) 0.0674(18) 0.0377(13) -0.0013(12) -0.0037(13) 0.0025(14)
C27 0.0653(19) 0.0516(15) 0.0426(14) 0.0052(12) 0.0134(14) 0.0062(14)
C28 0.0629(19) 0.0499(15) 0.0547(16) -0.0016(13) 0.0214(15) -0.0129(14)
C29 0.0528(16) 0.0449(14) 0.0489(14) -0.0058(11) 0.0113(13) -0.0110(12)
C30 0.0488(15) 0.0409(13) 0.0385(12) -0.0016(10) 0.0102(11) -0.0080(11)
C31 0.0626(18) 0.0427(14) 0.0545(16) -0.0014(12) 0.0206(15) -0.0014(13)
C32 0.093(3) 0.0417(15) 0.074(2) -0.0095(14) 0.038(2) -0.0092(16)
C33 0.102(3) 0.060(2) 0.062(2) -0.0187(16) 0.034(2) -0.034(2)
C34 0.072(2) 0.081(2) 0.0484(16) -0.0037(15) 0.0084(16) -0.0411(19)
C35 0.0529(16) 0.0552(15) 0.0459(14) 0.0019(12) 0.0033(13) -0.0151(13)
C36 0.0340(12) 0.0365(12) 0.0430(13) 0.0060(10) 0.0033(10) -0.0038(10)
C37 0.0566(16) 0.0457(14) 0.0427(13) 0.0047(11) 0.0048(12) 0.0072(12)
C38 0.075(2) 0.0472(15) 0.0577(17) 0.0069(13) 0.0084(16) 0.0169(15)
C39 0.0525(17) 0.0495(15) 0.0561(16) 0.0157(13) -0.0055(14) 0.0029(13)
C40 0.0473(15) 0.0527(15) 0.0441(13) 0.0085(12) -0.0030(12) -0.0087(12)
C41 0.0427(14) 0.0481(14) 0.0397(13) 0.0020(11) 0.0024(11) -0.0042(11)

loop_
_atom_type_symbol
_atom_type_description
_atom_type_scat_dispersion_real
_atom_type_scat_dispersion_imag
_atom_type_scat_source
C C 0.0033 0.0016 'International Tables Vol C Tables 4.2.6.8 and 6.1.1.4'
H H 0.0000 0.0000 'International Tables Vol C Tables 4.2.6.8 and 6.1.1.4'
N N 0.0061 0.0033 'International Tables Vol C Tables 4.2.6.8 and 6.1.1.4'
O O 0.0106 0.0060 'International Tables Vol C Tables 4.2.6.8 and 6.1.1.4'
P P 0.1023 0.0942 'International Tables Vol C Tables 4.2.6.8 and 6.1.1.4'
Cu Cu 0.3201 1.2651 'International Tables Vol C Tables 4.2.6.8 and 6.1.1.4'
I I -0.4742 1.8119 'International Tables Vol C Tables 4.2.6.8 and 6.1.1.4'
S S 0.1246 0.1234 'International Tables Vol C Tables 4.2.6.8 and 6.1.1.4'

loop_
_geom_angle_atom_site_label_1
_geom_angle_atom_site_label_2
_geom_angle_atom_site_label_3
_geom_angle
_geom_angle_site_symmetry_1
P1 Cu1 P2 119.65(2) .
P1 Cu1 S1 106.69(3) .
P2 Cu1 S1 103.06(2) .
P1 Cu1 I1 108.059(19) .
P2 Cu1 I1 106.17(2) .
S1 Cu1 I1 113.386(19) .
C36 P2 C30 103.31(12) .
C36 P2 C24 101.86(11) .
C30 P2 C24 103.56(11) .
C36 P2 Cu1 115.63(8) .
C30 P2 Cu1 114.14(9) .
C24 P2 Cu1 116.53(9) .
C18 P1 C6 103.41(11) .
C18 P1 C12 104.12(12) .
C6 P1 C12 101.98(11) .
C18 P1 Cu1 111.27(8) .
C6 P1 Cu1 117.99(9) .
C12 P1 Cu1 116.36(8) .
C1 S1 Cu1 113.09(9) .
C1 N1 C4 124.0(2) .
C1 N1 H1N 118.4(19) .
C4 N1 H1N 116.5(19) .
C1 N2 C2 126.0(2) .
C1 N2 H2N 118(2) .
C2 N2 H2N 115(2) .
N1 C1 N2 115.4(2) .
N1 C1 S1 122.97(19) .
N2 C1 S1 121.63(18) .
O1 C2 N2 119.9(2) .
O1 C2 C3 125.4(2) .
N2 C2 C3 114.8(2) .
C4 C3 C2 120.6(2) .
C4 C3 H3A 119.7 .
C2 C3 H3A 119.7 .
C3 C4 N1 119.3(2) .
C3 C4 C5 125.5(2) .
N1 C4 C5 115.2(2) .
C4 C5 H5A 109.5 .
C4 C5 H5B 109.5 .
H5A C5 H5B 109.5 .
C4 C5 H5C 109.5 .
H5A C5 H5C 109.5 .
H5B C5 H5C 109.5 .
C11 C6 C7 118.8(3) .
C11 C6 P1 119.44(19) .
C7 C6 P1 121.8(2) .
C6 C7 C8 119.4(3) .
C6 C7 H7A 120.3 .
C8 C7 H7A 120.3 .
C9 C8 C7 121.3(3) .
C9 C8 H8A 119.4 .
C7 C8 H8A 119.4 .
C8 C9 C10 119.6(3) .
C8 C9 H9A 120.2 .
C10 C9 H9A 120.2 .
C9 C10 C11 119.8(3) .
C9 C10 H10A 120.1 .
C11 C10 H10A 120.1 .
C6 C11 C10 121.2(3) .
C6 C11 H11A 119.4 .
C10 C11 H11A 119.4 .
C17 C12 C13 119.0(2) .
C17 C12 P1 124.08(19) .
C13 C12 P1 116.91(19) .
C14 C13 C12 119.9(3) .
C14 C13 H13A 120.0 .
C12 C13 H13A 120.0 .
C15 C14 C13 120.4(3) .
C15 C14 H14A 119.8 .
C13 C14 H14A 119.8 .
C14 C15 C16 120.0(3) .
C14 C15 H15A 120.0 .
C16 C15 H15A 120.0 .
C15 C16 C17 120.3(3) .
C15 C16 H16A 119.9 .
C17 C16 H16A 119.9 .
C12 C17 C16 120.5(2) .
C12 C17 H17A 119.8 .
C16 C17 H17A 119.8 .
C23 C18 C19 118.5(2) .
C23 C18 P1 121.9(2) .
C19 C18 P1 119.07(19) .
C20 C19 C18 121.1(3) .
C20 C19 H19A 119.5 .
C18 C19 H19A 119.5 .
C21 C20 C19 119.5(3) .
C21 C20 H20A 120.3 .
C19 C20 H20A 120.3 .
C22 C21 C20 120.4(3) .
C22 C21 H21A 119.8 .
C20 C21 H21A 119.8 .
C21 C22 C23 120.6(3) .
C21 C22 H22A 119.7 .
C23 C22 H22A 119.7 .
C22 C23 C18 119.9(3) .
C22 C23 H23A 120.0 .
C18 C23 H23A 120.0 .
C25 C24 C29 119.0(2) .
C25 C24 P2 118.35(18) .
C29 C24 P2 122.6(2) .
C24 C25 C26 120.8(3) .
C24 C25 H25A 119.6 .
C26 C25 H25A 119.6 .
C27 C26 C25 119.5(3) .
C27 C26 H26A 120.3 .
C25 C26 H26A 120.3 .
C28 C27 C26 120.5(2) .
C28 C27 H27A 119.8 .
C26 C27 H27A 119.8 .
C27 C28 C29 119.9(3) .
C27 C28 H28A 120.1 .
C29 C28 H28A 120.1 .
C28 C29 C24 120.4(3) .
C28 C29 H29A 119.8 .
C24 C29 H29A 119.8 .
C35 C30 C31 118.9(3) .
C35 C30 P2 124.3(2) .
C31 C30 P2 116.9(2) .
C32 C31 C30 120.2(3) .
C32 C31 H31A 119.9 .
C30 C31 H31A 119.9 .
C33 C32 C31 120.1(3) .
C33 C32 H32A 119.9 .
C31 C32 H32A 119.9 .
C32 C33 C34 120.4(3) .
C32 C33 H33A 119.8 .
C34 C33 H33A 119.8 .
C33 C34 C35 120.0(4) .
C33 C34 H34A 120.0 .
C35 C34 H34A 120.0 .
C30 C35 C34 120.3(3) .
C30 C35 H35A 119.8 .
C34 C35 H35A 119.8 .
C37 C36 C41 118.9(2) .
C37 C36 P2 121.24(19) .
C41 C36 P2 119.72(19) .
C38 C37 C36 120.1(3) .
C38 C37 H37A 120.0 .
C36 C37 H37A 120.0 .
C39 C38 C37 120.1(3) .
C39 C38 H38A 119.9 .
C37 C38 H38A 119.9 .
C40 C39 C38 120.1(3) .
C40 C39 H39A 120.0 .
C38 C39 H39A 120.0 .
C39 C40 C41 120.1(3) .
C39 C40 H40A 119.9 .
C41 C40 H40A 119.9 .
C40 C41 C36 120.6(2) .
C40 C41 H41A 119.7 .
C36 C41 H41A 119.7 .
C42 C43 C42 114.4(10) 2_756
N3 C42 C43 172.0(10) .

loop_
_geom_bond_atom_site_label_1
_geom_bond_atom_site_label_2
_geom_bond_distance
_geom_bond_site_symmetry_2
O1 C2 1.227(3) .
I1 Cu1 2.6572(4) .
Cu1 P1 2.2772(7) .
Cu1 P2 2.2824(7) .
Cu1 S1 2.3897(7) .
P2 C36 1.825(3) .
P2 C30 1.826(3) .
P2 C24 1.826(2) .
P1 C18 1.824(3) .
P1 C6 1.824(3) .
P1 C12 1.829(3) .
S1 C1 1.677(2) .
N1 C1 1.348(3) .
N1 C4 1.386(3) .
N1 H1N 0.84(3) .
N2 C1 1.352(3) .
N2 C2 1.388(3) .
N2 H2N 0.83(2) .
C2 C3 1.441(3) .
C3 C4 1.337(4) .
C3 H3A 0.9500 .
C4 C5 1.494(4) .
C5 H5A 0.9800 .
C5 H5B 0.9800 .
C5 H5C 0.9800 .
C6 C11 1.372(4) .
C6 C7 1.392(4) .
C7 C8 1.393(4) .
C7 H7A 0.9500 .
C8 C9 1.363(5) .
C8 H8A 0.9500 .
C9 C10 1.373(4) .
C9 H9A 0.9500 .
C10 C11 1.393(4) .
C10 H10A 0.9500 .
C11 H11A 0.9500 .
C12 C17 1.381(4) .
C12 C13 1.400(3) .
C13 C14 1.395(4) .
C13 H13A 0.9500 .
C14 C15 1.373(4) .
C14 H14A 0.9500 .
C15 C16 1.376(4) .
C15 H15A 0.9500 .
C16 C17 1.393(4) .
C16 H16A 0.9500 .
C17 H17A 0.9500 .
C18 C23 1.390(4) .
C18 C19 1.392(4) .
C19 C20 1.381(4) .
C19 H19A 0.9500 .
C20 C21 1.378(4) .
C20 H20A 0.9500 .
C21 C22 1.366(5) .
C21 H21A 0.9500 .
C22 C23 1.389(4) .
C22 H22A 0.9500 .
C23 H23A 0.9500 .
C24 C25 1.376(4) .
C24 C29 1.391(4) .
C25 C26 1.390(4) .
C25 H25A 0.9500 .
C26 C27 1.379(4) .
C26 H26A 0.9500 .
C27 C28 1.371(5) .
C27 H27A 0.9500 .
C28 C29 1.387(4) .
C28 H28A 0.9500 .
C29 H29A 0.9500 .
C30 C35 1.387(4) .
C30 C31 1.392(4) .
C31 C32 1.389(4) .
C31 H31A 0.9500 .
C32 C33 1.367(6) .
C32 H32A 0.9500 .
C33 C34 1.375(5) .
C33 H33A 0.9500 .
C34 C35 1.390(4) .
C34 H34A 0.9500 .
C35 H35A 0.9500 .
C36 C37 1.389(3) .
C36 C41 1.391(4) .
C37 C38 1.388(4) .
C37 H37A 0.9500 .
C38 C39 1.385(4) .
C38 H38A 0.9500 .
C39 C40 1.367(4) .
C39 H39A 0.9500 .
C40 C41 1.386(4) .
C40 H40A 0.9500 .
C41 H41A 0.9500 .
C43 C42 1.556(10) 2_756
C43 C42 1.556(10) .
N3 C42 1.285(10) .

loop_
_geom_hbond_atom_site_label_D
_geom_hbond_atom_site_label_H
_geom_hbond_atom_site_label_A
_geom_hbond_distance_DH
_geom_hbond_distance_HA
_geom_hbond_distance_DA
_geom_hbond_angle_DHA
_geom_hbond_site_symmetry_A
N1 H1N I1 0.84(3) 2.74(3) 3.551(2) 164(3) .
N2 H2N O1 0.83(2) 2.01(2) 2.834(3) 171(3) 5_566
